data_4314094
loop_
_publ_author_name
'Kazutaka Matsuzaki'
'Hiroyuki Kawaguchi'
'Peter Voth'
'Kyoko Noda'
'Sumitaka Itoh'
'Hideo D. Takagi'
'Kazuo Kashiwabara'
'Kazuyuki Tatsumi'

_publ_contact_author_address
;
    Department of Chemistry and Graduate School of Science, Nagoya University
    Nagoya 464-8602, Japan
;
_publ_contact_author_name ' Kazuo Kasiwabara'
_publ_section_title
;
 Syntheses and Characterization of Titanium(IV) and Titanium(III)
 Complexes with (2-Dimethylphosphino)ethane-1-thiolate and
 (3-Dimethylphosphino)propane-1-thiolate as Ligands
;
_journal_name_full 'Inorganic Chemistry'
_journal_page_first 5320
_journal_page_last 5329
_journal_paper_doi 10.1021/ic034353l
_journal_volume 42
_journal_year 2003
_chemical_formula_sum 'C18 H30 P2 S2 Ti'
_chemical_formula_weight 420.40
_space_group_IT_number 2
_symmetry_cell_setting triclinic
_symmetry_Int_Tables_number 2
_symmetry_space_group_name_Hall '-P 1'
_symmetry_space_group_name_H-M 'P -1'
_cell_angle_alpha 91.44(2)
_cell_angle_beta 108.58(2)
_cell_angle_gamma 107.08(3)
_cell_formula_units_Z 2
_cell_length_a 11.579(4)
_cell_length_b 13.098(4)
_cell_length_c 8.159(2)
_cell_measurement_reflns_used 25
_cell_measurement_temperature 296.2
_cell_measurement_theta_max 12.3
_cell_measurement_theta_min 11.0
_cell_volume 1111.5(6)
_computing_cell_refinement 'MSC/AFC Diffractometer Control'
_computing_data_collection 'MSC/AFC Diffractometer Control'
_computing_data_reduction 'teXsan Ver. 1.11'
_computing_publication_material 'teXsan Ver. 1.11'
_computing_structure_refinement 'teXsan Ver. 1.10'
_computing_structure_solution DirectMethod
_diffrn_measurement_device_type 'Rigaku AFC7R'
_diffrn_measurement_method \w-2\q
_diffrn_radiation_type 'Mo K\a'
_diffrn_radiation_wavelength 0.7107
_diffrn_reflns_av_R_equivalents 0.026
_diffrn_reflns_limit_h_max 0
_diffrn_reflns_limit_h_min 0
_diffrn_reflns_limit_k_max 0
_diffrn_reflns_limit_k_min 0
_diffrn_reflns_limit_l_max 0
_diffrn_reflns_limit_l_min 0
_diffrn_reflns_number 3079
_diffrn_standards_decay_% 1.97
_diffrn_standards_interval_count 150
_diffrn_standards_number 3
_exptl_absorpt_coefficient_mu 0.714
_exptl_absorpt_correction_T_max 0.931
_exptl_absorpt_correction_T_min 0.884
_exptl_absorpt_correction_type psi-scan
_exptl_absorpt_process_details '(North, Phillips & Mathews, 1968)'
_exptl_crystal_colour purple
_exptl_crystal_density_diffrn 1.256
_exptl_crystal_density_method 'not measured'
_exptl_crystal_description rhombic
_exptl_crystal_size_max 0.300
_exptl_crystal_size_mid 0.250
_exptl_crystal_size_min 0.100
_refine_diff_density_max 0.70
_refine_diff_density_min -0.25
_refine_ls_extinction_method none
_refine_ls_goodness_of_fit_ref 1.851
_refine_ls_hydrogen_treatment noref
_refine_ls_number_parameters 216
_refine_ls_number_reflns 1874
_refine_ls_R_factor_gt 0.0000
_refine_ls_shift/su_max 0.0000
_refine_ls_structure_factor_coef F
_refine_ls_weighting_details 'w = 1/[\s^2^(Fo) + 0.00010|Fo|^2^]'
_refine_ls_weighting_scheme calc
_refine_ls_wR_factor_ref 0.0548
_reflns_number_gt 0
_reflns_number_total 0
_reflns_threshold_expression F^2^>2.0\s(F^2^)
_cod_data_source_file ic034353lsi20030523_102029_1.cif
_cod_data_source_block Cp2Ti(dmpet)2
_cod_original_cell_volume 1111.5(7)
_cod_original_sg_symbol_H-M 'P -1 '
_cod_original_formula_sum 'C18 H30 P2 S2 Ti '
_cod_database_code 4314094

loop_
_symmetry_equiv_pos_as_xyz
x,y,z
-x,-y,-z

loop_
_atom_site_label
_atom_site_type_symbol
_atom_site_fract_x
_atom_site_fract_y
_atom_site_fract_z
_atom_site_U_iso_or_equiv
_atom_site_adp_type
_atom_site_occupancy
_atom_site_calc_flag
_atom_site_refinement_flags
_atom_site_disorder_assembly
_atom_site_disorder_group
Ti Ti 0.5485(1) 0.23766(9) 0.6091(1) 0.0398(4) Uani 1.00 d . . .
S(1) S 0.3398(2) 0.1057(1) 0.5167(2) 0.0470(5) Uani 1.00 d . . .
S(2) S 0.4744(2) 0.3772(1) 0.6867(2) 0.0526(6) Uani 1.00 d . . .
P(1) P -0.0328(2) 0.1148(2) 0.1442(3) 0.0658(7) Uani 1.00 d . . .
P(2a) P 0.2007(2) 0.3403(2) 0.9689(3) 0.0571(8) Uani 0.83 d P . .
P(2b) P 0.171(2) 0.388(2) 0.711(3) 0.145(7) Uiso 0.17 d P . .
C(1) C 0.2243(7) 0.1507(6) 0.3524(9) 0.059(2) Uani 1.00 d . . .
C(2) C 0.0882(7) 0.0732(6) 0.3099(9) 0.058(2) Uani 1.00 d . . .
C(3) C -0.1750(8) 0.0056(9) 0.132(1) 0.107(4) Uani 1.00 d . . .
C(4) C -0.051(1) 0.2186(9) 0.277(1) 0.128(5) Uani 1.00 d . . .
C(5) C 0.3863(7) 0.3298(6) 0.8330(9) 0.063(3) Uani 1.00 d . . .
C(6) C 0.3164(7) 0.4055(6) 0.865(1) 0.067(3) Uani 1.00 d . . .
C(7) C 0.0693(8) 0.2668(8) 0.776(1) 0.095(4) Uani 1.00 d . . .
C(8a) C 0.144(1) 0.4495(9) 1.008(2) 0.105(5) Uani 0.83 d P . .
C(8b) C 0.098(5) 0.495(4) 0.768(7) 0.10(1) Uiso 0.17 d P . .
C(9) C 0.5852(8) 0.0895(5) 0.7582(9) 0.058(3) Uani 1.00 d . . .
C(10) C 0.5461(7) 0.1502(6) 0.8643(9) 0.055(2) Uani 1.00 d . . .
C(11) C 0.6414(7) 0.2494(6) 0.9195(8) 0.053(2) Uani 1.00 d . . .
C(12) C 0.7365(6) 0.2514(6) 0.8490(9) 0.057(2) Uani 1.00 d . . .
C(13) C 0.7017(7) 0.1509(6) 0.7487(9) 0.059(3) Uani 1.00 d . . .
C(14) C 0.6347(8) 0.3827(6) 0.465(1) 0.061(3) Uani 1.00 d . . .
C(15) C 0.7109(7) 0.3151(7) 0.486(1) 0.066(3) Uani 1.00 d . . .
C(16) C 0.6340(8) 0.2152(6) 0.387(1) 0.063(3) Uani 1.00 d . . .
C(17) C 0.5120(7) 0.2225(6) 0.3029(9) 0.057(3) Uani 1.00 d . . .
C(18) C 0.5121(8) 0.3250(6) 0.3506(9) 0.059(3) Uani 1.00 d . . .
H(1) H 0.2274 0.2215 0.3957 0.0702 Uiso 1.00 calc . . .
H(2) H 0.2464 0.1548 0.2471 0.0702 Uiso 1.00 calc . . .
H(3) H 0.0669 0.0693 0.4158 0.0694 Uiso 1.00 calc . . .
H(4) H 0.0859 0.0026 0.2674 0.0694 Uiso 1.00 calc . . .
H(5) H -0.2508 0.0264 0.0773 0.1281 Uiso 1.00 calc . . .
H(6) H -0.1792 -0.0579 0.0641 0.1281 Uiso 1.00 calc . . .
H(7) H -0.1713 -0.0101 0.2490 0.1281 Uiso 1.00 calc . . .
H(8) H 0.0203 0.2842 0.2978 0.1539 Uiso 1.00 calc . . .
H(9) H -0.1311 0.2326 0.2166 0.1539 Uiso 1.00 calc . . .
H(10) H -0.0536 0.1942 0.3878 0.1539 Uiso 1.00 calc . . .
H(11) H 0.3238 0.2596 0.7820 0.0760 Uiso 1.00 calc . . .
H(12) H 0.4463 0.3237 0.9436 0.0760 Uiso 1.00 calc . . .
H(13) H 0.2714 0.4252 0.7548 0.0808 Uiso 1.00 calc . . .
H(14) H 0.3783 0.4698 0.9407 0.0808 Uiso 1.00 calc . . .
H(15) H 0.0429 0.3171 0.6985 0.1139 Uiso 1.00 calc . . .
H(16) H 0.0970 0.2185 0.7163 0.1139 Uiso 1.00 calc . . .
H(17) H -0.0024 0.2254 0.8085 0.1139 Uiso 1.00 calc . . .
H(18) H 0.2159 0.5088 1.0828 0.1264 Uiso 1.00 calc . . .
H(19) H 0.1064 0.4733 0.8975 0.1264 Uiso 1.00 calc . . .
H(20) H 0.0804 0.4253 1.0634 0.1264 Uiso 1.00 calc . . .
H(21) H 0.5421 0.0141 0.7113 0.0693 Uiso 1.00 calc . . .
H(22) H 0.4731 0.1239 0.9035 0.0661 Uiso 1.00 calc . . .
H(23) H 0.6456 0.3052 1.0037 0.0639 Uiso 1.00 calc . . .
H(24) H 0.8184 0.3080 0.8777 0.0679 Uiso 1.00 calc . . .
H(25) H 0.7550 0.1262 0.6970 0.0707 Uiso 1.00 calc . . .
H(26) H 0.6647 0.4587 0.5094 0.0733 Uiso 1.00 calc . . .
H(27) H 0.8029 0.3365 0.5472 0.0794 Uiso 1.00 calc . . .
H(28) H 0.6638 0.1558 0.3663 0.0759 Uiso 1.00 calc . . .
H(29) H 0.4420 0.1682 0.2152 0.0687 Uiso 1.00 calc . . .
H(30) H 0.4422 0.3541 0.3023 0.0708 Uiso 1.00 calc . . .

loop_
_atom_site_aniso_label
_atom_site_aniso_U_11
_atom_site_aniso_U_22
_atom_site_aniso_U_33
_atom_site_aniso_U_12
_atom_site_aniso_U_13
_atom_site_aniso_U_23
Ti 0.0452(8) 0.0382(7) 0.0418(7) 0.0202(6) 0.0162(6) 0.0051(6)
S(1) 0.048(1) 0.044(1) 0.048(1) 0.0160(9) 0.0132(9) 0.0066(9)
S(2) 0.066(1) 0.043(1) 0.065(1) 0.0270(10) 0.033(1) 0.0097(9)
P(1) 0.053(1) 0.095(2) 0.048(1) 0.024(1) 0.015(1) 0.019(1)
P(2a) 0.054(2) 0.067(2) 0.055(2) 0.021(1) 0.024(1) 0.002(1)
C(1) 0.053(5) 0.072(5) 0.046(5) 0.021(4) 0.009(4) 0.012(4)
C(2) 0.050(5) 0.077(5) 0.046(4) 0.022(4) 0.014(4) 0.011(4)
C(3) 0.054(6) 0.163(9) 0.078(6) 0.013(6) 0.006(5) 0.044(6)
C(4) 0.144(10) 0.16(1) 0.098(8) 0.112(9) 0.010(7) 0.004(7)
C(5) 0.078(6) 0.056(5) 0.077(6) 0.036(4) 0.042(5) 0.015(4)
C(6) 0.064(5) 0.056(5) 0.090(6) 0.025(4) 0.033(5) -0.003(4)
C(7) 0.078(6) 0.121(8) 0.089(7) 0.029(6) 0.036(5) 0.026(6)
C(8a) 0.087(8) 0.101(9) 0.14(1) 0.031(7) 0.053(8) -0.031(8)
C(9) 0.075(6) 0.043(4) 0.058(5) 0.033(4) 0.013(4) 0.019(4)
C(10) 0.055(5) 0.065(5) 0.050(5) 0.025(4) 0.018(4) 0.024(4)
C(11) 0.057(5) 0.061(5) 0.039(4) 0.029(4) 0.005(4) 0.001(4)
C(12) 0.043(5) 0.059(5) 0.059(5) 0.021(4) 0.003(4) 0.001(4)
C(13) 0.054(5) 0.061(5) 0.065(5) 0.030(4) 0.015(4) 0.002(4)
C(14) 0.074(6) 0.044(5) 0.073(6) 0.016(4) 0.038(5) 0.017(4)
C(15) 0.049(5) 0.079(6) 0.079(6) 0.016(5) 0.036(4) 0.018(5)
C(16) 0.068(6) 0.069(6) 0.078(6) 0.033(5) 0.047(5) 0.012(5)
C(17) 0.071(6) 0.064(5) 0.042(4) 0.021(4) 0.026(4) 0.010(4)
C(18) 0.080(6) 0.065(5) 0.052(5) 0.039(5) 0.033(4) 0.030(4)

loop_
_atom_type_symbol
_atom_type_description
_atom_type_scat_dispersion_real
_atom_type_scat_dispersion_imag
_atom_type_scat_source
C C 0.003 0.002
;International Tables for Crystallography
(1992, Vol. C, Tables 4.2.6.8 and 6.1.1.1)
;
H H 0.000 0.000
;International Tables for Crystallography
(1992, Vol. C, Table 6.1.1.2)
;
P P 0.102 0.094
;International Tables for Crystallography
(1992, Vol. C, Tables 4.2.6.8 and 6.1.1.1)
;
S S 0.125 0.123
;International Tables for Crystallography
(1992, Vol. C, Tables 4.2.6.8 and 6.1.1.1)
;
Ti Ti 0.278 0.446
;International Tables for Crystallography
(1992, Vol. C, Tables 4.2.6.8 and 6.1.1.1)
;

loop_
_geom_angle_atom_site_label_1
_geom_angle_atom_site_label_2
_geom_angle_atom_site_label_3
_geom_angle
_geom_angle_site_symmetry_1
_geom_angle_site_symmetry_2
_geom_angle_site_symmetry_3
_geom_angle_publ_flag
S(1) Ti S(2) 93.62(8) . . . yes
S(1) Ti C(9) 76.8(2) . . . yes
S(1) Ti C(10) 76.8(2) . . . yes
S(1) Ti C(11) 108.3(2) . . . yes
S(1) Ti C(12) 130.6(2) . . . yes
S(1) Ti C(13) 107.9(2) . . . yes
S(1) Ti C(14) 129.4(2) . . . yes
S(1) Ti C(15) 137.5(2) . . . yes
S(1) Ti C(16) 104.9(2) . . . yes
S(1) Ti C(17) 82.4(2) . . . yes
S(1) Ti C(18) 95.6(2) . . . yes
S(2) Ti C(9) 129.7(2) . . . yes
S(2) Ti C(10) 95.3(2) . . . yes
S(2) Ti C(11) 82.2(2) . . . yes
S(2) Ti C(12) 104.5(2) . . . yes
S(2) Ti C(13) 137.5(2) . . . yes
S(2) Ti C(14) 76.6(2) . . . yes
S(2) Ti C(15) 108.1(2) . . . yes
S(2) Ti C(16) 131.4(2) . . . yes
S(2) Ti C(17) 109.3(2) . . . yes
S(2) Ti C(18) 77.7(2) . . . yes
C(9) Ti C(10) 34.4(3) . . . yes
C(9) Ti C(11) 56.1(2) . . . yes
C(9) Ti C(12) 56.2(2) . . . yes
C(9) Ti C(13) 33.6(3) . . . yes
C(9) Ti C(14) 145.4(3) . . . yes
C(9) Ti C(15) 111.8(3) . . . yes
C(9) Ti C(16) 98.4(3) . . . yes
C(9) Ti C(17) 117.8(3) . . . yes
C(9) Ti C(18) 151.4(3) . . . yes
C(10) Ti C(11) 33.5(2) . . . yes
C(10) Ti C(12) 56.4(2) . . . yes
C(10) Ti C(13) 56.9(3) . . . yes
C(10) Ti C(14) 152.4(2) . . . yes
C(10) Ti C(15) 134.1(3) . . . yes
C(10) Ti C(16) 132.3(3) . . . yes
C(10) Ti C(17) 148.6(3) . . . yes
C(10) Ti C(18) 169.5(3) . . . yes
C(11) Ti C(12) 33.9(3) . . . yes
C(11) Ti C(13) 56.7(3) . . . yes
C(11) Ti C(14) 118.9(2) . . . yes
C(11) Ti C(15) 110.4(3) . . . yes
C(11) Ti C(16) 130.2(3) . . . yes
C(11) Ti C(17) 164.2(3) . . . yes
C(11) Ti C(18) 149.5(2) . . . yes
C(12) Ti C(13) 34.4(3) . . . yes
C(12) Ti C(14) 99.6(3) . . . yes
C(12) Ti C(15) 79.4(3) . . . yes
C(12) Ti C(16) 96.6(3) . . . yes
C(12) Ti C(17) 130.4(3) . . . yes
C(12) Ti C(18) 132.7(3) . . . yes
C(13) Ti C(14) 112.3(3) . . . yes
C(13) Ti C(15) 80.2(3) . . . yes
C(13) Ti C(16) 78.5(3) . . . yes
C(13) Ti C(17) 109.5(3) . . . yes
C(13) Ti C(18) 133.3(3) . . . yes
C(14) Ti C(15) 34.1(3) . . . yes
C(14) Ti C(16) 56.8(3) . . . yes
C(14) Ti C(17) 56.3(2) . . . yes
C(14) Ti C(18) 33.9(2) . . . yes
C(15) Ti C(16) 34.3(3) . . . yes
C(15) Ti C(17) 56.3(2) . . . yes
C(15) Ti C(18) 56.2(3) . . . yes
C(16) Ti C(17) 34.0(3) . . . yes
C(16) Ti C(18) 56.4(3) . . . yes
C(17) Ti C(18) 33.7(3) . . . yes
Ti S(1) C(1) 111.1(2) . . . yes
Ti S(2) C(5) 108.6(3) . . . yes
C(2) P(1) C(3) 99.3(4) . . . yes
C(2) P(1) C(4) 100.2(4) . . . yes
C(3) P(1) C(4) 99.1(5) . . . yes
C(6) P(2a) C(7) 98.5(4) . . . yes
C(6) P(2a) C(8a) 100.7(5) . . . yes
C(7) P(2a) C(8a) 99.5(5) . . . yes
S(1) C(1) C(2) 111.1(5) . . . yes
P(1) C(2) C(1) 113.0(5) . . . yes
S(2) C(5) C(6) 112.3(5) . . . yes
P(2a) C(6) C(5) 110.4(5) . . . yes
Ti C(9) C(10) 73.5(4) . . . yes
Ti C(9) C(13) 73.2(5) . . . yes
C(10) C(9) C(13) 109.2(6) . . . yes
Ti C(10) C(9) 72.1(4) . . . yes
Ti C(10) C(11) 72.9(4) . . . yes
C(9) C(10) C(11) 106.6(7) . . . yes
Ti C(11) C(10) 73.6(4) . . . yes
Ti C(11) C(12) 72.2(4) . . . yes
C(10) C(11) C(12) 108.9(7) . . . yes
Ti C(12) C(11) 73.9(4) . . . yes
Ti C(12) C(13) 73.2(4) . . . yes
C(11) C(12) C(13) 108.3(6) . . . yes
Ti C(13) C(9) 73.2(5) . . . yes
Ti C(13) C(12) 72.3(5) . . . yes
C(9) C(13) C(12) 107.0(8) . . . yes
Ti C(14) C(15) 72.8(5) . . . yes
Ti C(14) C(18) 73.5(5) . . . yes
C(15) C(14) C(18) 107.7(7) . . . yes
Ti C(15) C(14) 73.2(5) . . . yes
Ti C(15) C(16) 72.4(5) . . . yes
C(14) C(15) C(16) 108.0(6) . . . yes
Ti C(16) C(15) 73.4(5) . . . yes
Ti C(16) C(17) 73.6(5) . . . yes
C(15) C(16) C(17) 107.6(8) . . . yes
Ti C(17) C(16) 72.4(5) . . . yes
Ti C(17) C(18) 73.7(4) . . . yes
C(16) C(17) C(18) 108.6(6) . . . yes
Ti C(18) C(14) 72.7(4) . . . yes
Ti C(18) C(17) 72.7(4) . . . yes
C(14) C(18) C(17) 108.2(8) . . . yes

loop_
_geom_bond_atom_site_label_1
_geom_bond_atom_site_label_2
_geom_bond_distance
_geom_bond_site_symmetry_1
_geom_bond_site_symmetry_2
_geom_bond_publ_flag
Ti S(1) 2.390(2) . . yes
Ti S(2) 2.383(3) . . yes
Ti C(9) 2.388(8) . . yes
Ti C(10) 2.406(8) . . yes
Ti C(11) 2.396(6) . . yes
Ti C(12) 2.375(7) . . yes
Ti C(13) 2.387(9) . . yes
Ti C(14) 2.392(8) . . yes
Ti C(15) 2.387(9) . . yes
Ti C(16) 2.37(1) . . yes
Ti C(17) 2.390(7) . . yes
Ti C(18) 2.403(8) . . yes
S(1) C(1) 1.815(7) . . yes
S(2) C(5) 1.814(9) . . yes
P(1) C(2) 1.835(8) . . yes
P(1) C(3) 1.810(9) . . yes
P(1) C(4) 1.82(1) . . yes
P(2a) C(6) 1.823(9) . . yes
P(2a) C(7) 1.806(8) . . yes
P(2a) C(8a) 1.80(1) . . yes
C(1) C(2) 1.526(9) . . yes
C(5) C(6) 1.52(1) . . yes
C(9) C(10) 1.42(1) . . yes
C(9) C(13) 1.38(1) . . yes
C(10) C(11) 1.386(9) . . yes
C(11) C(12) 1.39(1) . . yes
C(12) C(13) 1.41(1) . . yes
C(14) C(15) 1.40(1) . . yes
C(14) C(18) 1.396(9) . . yes
C(15) C(16) 1.40(1) . . yes
C(16) C(17) 1.39(1) . . yes
C(17) C(18) 1.39(1) . . yes

loop_
_geom_contact_atom_site_label_1
_geom_contact_atom_site_label_2
_geom_contact_distance
_geom_contact_site_symmetry_1
_geom_contact_site_symmetry_2
_geom_contact_publ_flag
P(2a) C(8b) 2.92(6) . . ?
P(2b) C(8a) 2.67(3) . . ?
P(2b) C(5) 2.72(3) . . ?
C(6) C(8b) 2.98(6) . . ?
C(7) C(8b) 2.91(6) . . ?

loop_
_geom_torsion_atom_site_label_1
_geom_torsion_atom_site_label_2
_geom_torsion_atom_site_label_3
_geom_torsion_atom_site_label_4
_geom_torsion
_geom_torsion_site_symmetry_1
_geom_torsion_site_symmetry_2
_geom_torsion_site_symmetry_3
_geom_torsion_site_symmetry_4
_geom_torsion_publ_flag
Ti S(1) C(1) C(2) -172.9(5) . . . . yes
Ti S(2) C(5) C(6) -170.3(4) . . . . yes
Ti C(9) C(10) C(11) -65.2(5) . . . . yes
Ti C(9) C(13) C(12) 65.0(5) . . . . yes
Ti C(10) C(9) C(13) 65.0(5) . . . . yes
Ti C(10) C(11) C(12) -64.1(5) . . . . yes
Ti C(11) C(10) C(9) 64.7(5) . . . . yes
Ti C(11) C(12) C(13) -65.7(5) . . . . yes
Ti C(12) C(11) C(10) 65.0(5) . . . . yes
Ti C(12) C(13) C(9) -65.6(5) . . . . yes
Ti C(13) C(9) C(10) -65.2(5) . . . . yes
Ti C(13) C(12) C(11) 66.1(5) . . . . yes
Ti C(14) C(15) C(16) 64.5(6) . . . . yes
Ti C(14) C(18) C(17) -64.5(6) . . . . yes
Ti C(15) C(14) C(18) -65.7(6) . . . . yes
Ti C(15) C(16) C(17) 66.2(6) . . . . yes
Ti C(16) C(15) C(14) -65.0(6) . . . . yes
Ti C(16) C(17) C(18) 65.3(6) . . . . yes
Ti C(17) C(16) C(15) -66.1(6) . . . . yes
Ti C(17) C(18) C(14) 64.5(6) . . . . yes
Ti C(18) C(14) C(15) 65.2(6) . . . . yes
Ti C(18) C(17) C(16) -64.5(6) . . . . yes
S(1) Ti S(2) C(5) 52.8(2) . . . . yes
S(1) Ti C(9) C(10) -85.8(4) . . . . yes
S(1) Ti C(9) C(13) 157.5(5) . . . . yes
S(1) Ti C(10) C(9) 85.9(4) . . . . yes
S(1) Ti C(10) C(11) -159.7(6) . . . . yes
S(1) Ti C(11) C(10) 20.9(6) . . . . yes
S(1) Ti C(11) C(12) 137.5(4) . . . . yes
S(1) Ti C(12) C(11) -57.6(5) . . . . yes
S(1) Ti C(12) C(13) 57.7(6) . . . . yes
S(1) Ti C(13) C(9) -23.0(5) . . . . yes
S(1) Ti C(13) C(12) -137.6(4) . . . . yes
S(1) Ti C(14) C(15) -119.3(4) . . . . yes
S(1) Ti C(14) C(18) -4.2(7) . . . . yes
S(1) Ti C(15) C(14) 93.7(5) . . . . yes
S(1) Ti C(15) C(16) -22.1(7) . . . . yes
S(1) Ti C(16) C(15) 164.8(4) . . . . yes
S(1) Ti C(16) C(17) 50.2(4) . . . . yes
S(1) Ti C(17) C(16) -131.5(4) . . . . yes
S(1) Ti C(17) C(18) 112.3(5) . . . . yes
S(1) Ti C(18) C(14) 176.7(5) . . . . yes
S(1) Ti C(18) C(17) -67.2(5) . . . . yes
S(1) C(1) C(2) P(1) -180.0(4) . . . . yes
S(2) Ti S(1) C(1) 55.2(3) . . . . yes
S(2) Ti C(9) C(10) -2.1(5) . . . . yes
S(2) Ti C(9) C(13) -118.8(5) . . . . yes
S(2) Ti C(10) C(9) 178.3(4) . . . . yes
S(2) Ti C(10) C(11) -67.2(5) . . . . yes
S(2) Ti C(11) C(10) 112.1(5) . . . . yes
S(2) Ti C(11) C(12) -131.2(4) . . . . yes
S(2) Ti C(12) C(11) 50.3(4) . . . . yes
S(2) Ti C(12) C(13) 165.7(4) . . . . yes
S(2) Ti C(13) C(9) 93.8(4) . . . . yes
S(2) Ti C(13) C(12) -20.7(6) . . . . yes
S(2) Ti C(14) C(15) 157.1(4) . . . . yes
S(2) Ti C(14) C(18) -87.8(6) . . . . yes
S(2) Ti C(15) C(14) -23.5(4) . . . . yes
S(2) Ti C(15) C(16) -139.2(5) . . . . yes
S(2) Ti C(16) C(15) 55.9(5) . . . . yes
S(2) Ti C(16) C(17) -58.7(5) . . . . yes
S(2) Ti C(17) C(16) 137.3(4) . . . . yes
S(2) Ti C(17) C(18) 21.1(5) . . . . yes
S(2) Ti C(18) C(14) 84.3(5) . . . . yes
S(2) Ti C(18) C(17) -159.6(5) . . . . yes
S(2) C(5) C(6) P(2a) 166.7(3) . . . . yes
C(1) S(1) Ti C(9) -174.8(4) . . . . yes
C(1) S(1) Ti C(10) 149.8(4) . . . . yes
C(1) S(1) Ti C(11) 138.2(4) . . . . yes
C(1) S(1) Ti C(12) 167.9(4) . . . . yes
C(1) S(1) Ti C(13) -161.9(4) . . . . yes
C(1) S(1) Ti C(14) -20.4(4) . . . . yes
C(1) S(1) Ti C(15) -66.8(5) . . . . yes
C(1) S(1) Ti C(16) -79.5(4) . . . . yes
C(1) S(1) Ti C(17) -53.8(4) . . . . yes
C(1) S(1) Ti C(18) -22.8(4) . . . . yes
C(1) C(2) P(1) C(3) -180.0 . . . . yes
C(1) C(2) P(1) C(4) -78.9(7) . . . . yes
C(5) S(2) Ti C(9) -23.0(3) . . . . yes
C(5) S(2) Ti C(10) -24.2(3) . . . . yes
C(5) S(2) Ti C(11) -55.2(3) . . . . yes
C(5) S(2) Ti C(12) -80.8(3) . . . . yes
C(5) S(2) Ti C(13) -68.9(4) . . . . yes
C(5) S(2) Ti C(14) -177.4(3) . . . . yes
C(5) S(2) Ti C(15) -164.2(3) . . . . yes
C(5) S(2) Ti C(16) 166.4(3) . . . . yes
C(5) S(2) Ti C(17) 136.0(3) . . . . yes
C(5) S(2) Ti C(18) 147.8(3) . . . . yes
C(5) C(6) P(2a) C(7) -83.2(6) . . . . yes
C(5) C(6) P(2a) C(8a) 175.3(5) . . . . yes
C(9) Ti C(10) C(11) 114.5(7) . . . . yes
C(9) Ti C(11) C(10) -38.3(5) . . . . yes
C(9) Ti C(11) C(12) 78.3(5) . . . . yes
C(9) Ti C(12) C(11) -78.1(5) . . . . yes
C(9) Ti C(12) C(13) 37.3(5) . . . . yes
C(9) Ti C(13) C(12) -114.6(7) . . . . yes
C(9) Ti C(14) C(15) 12.9(6) . . . . yes
C(9) Ti C(14) C(18) 127.9(6) . . . . yes
C(9) Ti C(15) C(14) -172.2(4) . . . . yes
C(9) Ti C(15) C(16) 72.1(5) . . . . yes
C(9) Ti C(16) C(15) -116.7(5) . . . . yes
C(9) Ti C(16) C(17) 128.7(4) . . . . yes
C(9) Ti C(17) C(16) -60.8(5) . . . . yes
C(9) Ti C(17) C(18) -177.0(5) . . . . yes
C(9) Ti C(18) C(14) -110.6(7) . . . . yes
C(9) Ti C(18) C(17) 5.5(8) . . . . yes
C(9) C(10) Ti C(11) -114.5(7) . . . . yes
C(9) C(10) Ti C(12) -77.7(5) . . . . yes
C(9) C(10) Ti C(13) -36.2(4) . . . . yes
C(9) C(10) Ti C(14) -110.5(7) . . . . yes
C(9) C(10) Ti C(15) -60.0(5) . . . . yes
C(9) C(10) Ti C(16) -12.5(5) . . . . yes
C(9) C(10) Ti C(17) 36.1(7) . . . . yes
C(9) C(10) Ti C(18) 130(1) . . . . yes
C(9) C(10) C(11) C(12) 0.6(8) . . . . yes
C(9) C(13) Ti C(10) 37.1(4) . . . . yes
C(9) C(13) Ti C(11) 77.5(5) . . . . yes
C(9) C(13) Ti C(12) 114.6(7) . . . . yes
C(9) C(13) Ti C(14) -171.7(4) . . . . yes
C(9) C(13) Ti C(15) -160.0(5) . . . . yes
C(9) C(13) Ti C(16) -125.2(5) . . . . yes
C(9) C(13) Ti C(17) -111.1(5) . . . . yes
C(9) C(13) Ti C(18) -139.6(4) . . . . yes
C(9) C(13) C(12) C(11) 0.6(8) . . . . yes
C(10) Ti C(9) C(13) -116.6(6) . . . . yes
C(10) Ti C(11) C(12) 116.7(7) . . . . yes
C(10) Ti C(12) C(11) -36.4(4) . . . . yes
C(10) Ti C(12) C(13) 79.0(5) . . . . yes
C(10) Ti C(13) C(12) -77.4(5) . . . . yes
C(10) Ti C(14) C(15) 81.6(8) . . . . yes
C(10) Ti C(14) C(18) -163.4(7) . . . . yes
C(10) Ti C(15) C(14) -140.3(4) . . . . yes
C(10) Ti C(15) C(16) 103.9(5) . . . . yes
C(10) Ti C(16) C(15) -109.7(5) . . . . yes
C(10) Ti C(16) C(17) 135.8(4) . . . . yes
C(10) Ti C(17) C(16) -83.0(6) . . . . yes
C(10) Ti C(17) C(18) 160.9(5) . . . . yes
C(10) Ti C(18) C(14) 133(1) . . . . yes
C(10) Ti C(18) C(17) -110(1) . . . . yes
C(10) C(9) Ti C(11) 37.3(4) . . . . yes
C(10) C(9) Ti C(12) 78.4(4) . . . . yes
C(10) C(9) Ti C(13) 116.6(6) . . . . yes
C(10) C(9) Ti C(14) 130.2(5) . . . . yes
C(10) C(9) Ti C(15) 137.9(4) . . . . yes
C(10) C(9) Ti C(16) 170.7(4) . . . . yes
C(10) C(9) Ti C(17) -159.7(4) . . . . yes
C(10) C(9) Ti C(18) -163.2(5) . . . . yes
C(10) C(9) C(13) C(12) -0.2(9) . . . . yes
C(10) C(11) Ti C(12) -116.7(7) . . . . yes
C(10) C(11) Ti C(13) -79.0(5) . . . . yes
C(10) C(11) Ti C(14) -177.9(5) . . . . yes
C(10) C(11) Ti C(15) -141.4(5) . . . . yes
C(10) C(11) Ti C(16) -108.6(6) . . . . yes
C(10) C(11) Ti C(17) -110.2(9) . . . . yes
C(10) C(11) Ti C(18) 161.0(6) . . . . yes
C(10) C(11) C(12) C(13) -0.7(8) . . . . yes
C(11) Ti C(9) C(13) -79.3(5) . . . . yes
C(11) Ti C(12) C(13) 115.4(6) . . . . yes
C(11) Ti C(13) C(12) -37.1(5) . . . . yes
C(11) Ti C(14) C(15) 84.0(5) . . . . yes
C(11) Ti C(14) C(18) -160.9(5) . . . . yes
C(11) Ti C(15) C(14) -111.7(4) . . . . yes
C(11) Ti C(15) C(16) 132.6(5) . . . . yes
C(11) Ti C(16) C(15) -64.6(6) . . . . yes
C(11) Ti C(16) C(17) -179.2(4) . . . . yes
C(11) Ti C(17) C(16) 2(1) . . . . yes
C(11) Ti C(17) C(18) -113.9(10) . . . . yes
C(11) Ti C(18) C(14) 34.5(10) . . . . yes
C(11) Ti C(18) C(17) 150.6(6) . . . . yes
C(11) C(10) Ti C(12) 36.7(5) . . . . yes
C(11) C(10) Ti C(13) 78.2(5) . . . . yes
C(11) C(10) Ti C(14) 3.9(10) . . . . yes
C(11) C(10) Ti C(15) 54.4(7) . . . . yes
C(11) C(10) Ti C(16) 102.0(6) . . . . yes
C(11) C(10) Ti C(17) 150.6(6) . . . . yes
C(11) C(10) Ti C(18) -115(1) . . . . yes
C(11) C(10) C(9) C(13) -0.2(8) . . . . yes
C(11) C(12) Ti C(13) -115.4(6) . . . . yes
C(11) C(12) Ti C(14) 128.9(5) . . . . yes
C(11) C(12) Ti C(15) 156.5(5) . . . . yes
C(11) C(12) Ti C(16) -173.8(4) . . . . yes
C(11) C(12) Ti C(17) -177.7(4) . . . . yes
C(11) C(12) Ti C(18) 136.9(5) . . . . yes
C(12) Ti C(9) C(13) -38.2(5) . . . . yes
C(12) Ti C(14) C(15) 54.3(4) . . . . yes
C(12) Ti C(14) C(18) 169.4(6) . . . . yes
C(12) Ti C(15) C(14) -125.4(4) . . . . yes
C(12) Ti C(15) C(16) 118.8(5) . . . . yes
C(12) Ti C(16) C(15) -60.1(5) . . . . yes
C(12) Ti C(16) C(17) -174.7(4) . . . . yes
C(12) Ti C(17) C(16) 7.0(6) . . . . yes
C(12) Ti C(17) C(18) -109.2(5) . . . . yes
C(12) Ti C(18) C(14) -14.3(8) . . . . yes
C(12) Ti C(18) C(17) 101.8(5) . . . . yes
C(12) C(11) Ti C(13) 37.7(4) . . . . yes
C(12) C(11) Ti C(14) -61.2(5) . . . . yes
C(12) C(11) Ti C(15) -24.8(5) . . . . yes
C(12) C(11) Ti C(16) 8.1(6) . . . . yes
C(12) C(11) Ti C(17) 6(1) . . . . yes
C(12) C(11) Ti C(18) -82.4(8) . . . . yes
C(12) C(13) Ti C(14) 73.7(5) . . . . yes
C(12) C(13) Ti C(15) 85.4(5) . . . . yes
C(12) C(13) Ti C(16) 120.3(5) . . . . yes
C(12) C(13) Ti C(17) 134.3(5) . . . . yes
C(12) C(13) Ti C(18) 105.8(5) . . . . yes
C(13) Ti C(14) C(15) 20.9(5) . . . . yes
C(13) Ti C(14) C(18) 136.0(6) . . . . yes
C(13) Ti C(15) C(14) -160.4(4) . . . . yes
C(13) Ti C(15) C(16) 83.8(5) . . . . yes
C(13) Ti C(16) C(15) -89.5(5) . . . . yes
C(13) Ti C(16) C(17) 155.9(5) . . . . yes
C(13) Ti C(17) C(16) -25.1(5) . . . . yes
C(13) Ti C(17) C(18) -141.3(5) . . . . yes
C(13) Ti C(18) C(14) -62.0(6) . . . . yes
C(13) Ti C(18) C(17) 54.1(6) . . . . yes
C(13) C(9) Ti C(14) 13.6(7) . . . . yes
C(13) C(9) Ti C(15) 21.3(5) . . . . yes
C(13) C(9) Ti C(16) 54.1(5) . . . . yes
C(13) C(9) Ti C(17) 83.6(5) . . . . yes
C(13) C(9) Ti C(18) 80.2(6) . . . . yes
C(13) C(12) Ti C(14) -115.8(5) . . . . yes
C(13) C(12) Ti C(15) -88.2(5) . . . . yes
C(13) C(12) Ti C(16) -58.4(5) . . . . yes
C(13) C(12) Ti C(17) -62.3(6) . . . . yes
C(13) C(12) Ti C(18) -107.7(5) . . . . yes
C(14) Ti C(15) C(16) -115.8(6) . . . . yes
C(14) Ti C(16) C(15) 37.1(5) . . . . yes
C(14) Ti C(16) C(17) -77.5(5) . . . . yes
C(14) Ti C(17) C(16) 79.2(5) . . . . yes
C(14) Ti C(17) C(18) -37.0(5) . . . . yes
C(14) Ti C(18) C(17) 116.1(8) . . . . yes
C(14) C(15) Ti C(16) 115.8(6) . . . . yes
C(14) C(15) Ti C(17) 78.1(5) . . . . yes
C(14) C(15) Ti C(18) 37.4(4) . . . . yes
C(14) C(15) C(16) C(17) 1(1) . . . . yes
C(14) C(18) Ti C(15) -37.6(5) . . . . yes
C(14) C(18) Ti C(16) -79.0(6) . . . . yes
C(14) C(18) Ti C(17) -116.1(8) . . . . yes
C(14) C(18) C(17) C(16) 0.0(10) . . . . yes
C(15) Ti C(14) C(18) 115.1(7) . . . . yes
C(15) Ti C(16) C(17) -114.6(7) . . . . yes
C(15) Ti C(17) C(16) 37.9(5) . . . . yes
C(15) Ti C(17) C(18) -78.2(5) . . . . yes
C(15) Ti C(18) C(17) 78.5(6) . . . . yes
C(15) C(14) Ti C(16) -37.3(4) . . . . yes
C(15) C(14) Ti C(17) -78.3(5) . . . . yes
C(15) C(14) Ti C(18) -115.1(7) . . . . yes
C(15) C(14) C(18) C(17) 0(1) . . . . yes
C(15) C(16) Ti C(17) 114.6(7) . . . . yes
C(15) C(16) Ti C(18) 77.9(5) . . . . yes
C(15) C(16) C(17) C(18) -0.7(10) . . . . yes
C(16) Ti C(14) C(18) 77.8(6) . . . . yes
C(16) Ti C(17) C(18) -116.2(6) . . . . yes
C(16) Ti C(18) C(17) 37.0(5) . . . . yes
C(16) C(15) Ti C(17) -37.7(5) . . . . yes
C(16) C(15) Ti C(18) -78.4(5) . . . . yes
C(16) C(15) C(14) C(18) -1(1) . . . . yes
C(16) C(17) Ti C(18) 116.2(6) . . . . yes
C(17) Ti C(14) C(18) 36.8(5) . . . . yes
C(17) C(16) Ti C(18) -36.7(4) . . . . yes
C(17) C(16) Ti C(18) -36.7(4) . . . . yes
